data_7012880
loop_
_publ_author_name
'Pierre Thu\'ery'
'Bernardo Masci'

_publ_section_title
;
 Synthesis and crystal structure of 1:2 mixed uranyl/alkali metal ions
 (Li+, Na+, K+, Cs+) complexes of
 p-tert-butyltetrahomodioxacalix[4]arene
;
_journal_issue 12
_journal_name_full 'Dalton Trans.'
_journal_page_first 2411
_journal_page_last 2417
_journal_paper_doi 10.1039/b302233a
_journal_year 2003
_chemical_formula_sum 'C54 H90 Na2 O17 U'
_chemical_formula_weight 1295.27
_space_group_IT_number 2
_symmetry_cell_setting triclinic
_symmetry_space_group_name_Hall '-P 1'
_symmetry_space_group_name_H-M 'P -1'
_atom_sites_solution_hydrogens geom
_atom_sites_solution_primary patterson
_atom_sites_solution_secondary difmap
_audit_creation_method SHELXL-97
_cell_angle_alpha 97.961(6)
_cell_angle_beta 106.010(6)
_cell_angle_gamma 93.142(4)
_cell_formula_units_Z 2
_cell_length_a 12.5111(12)
_cell_length_b 15.2227(15)
_cell_length_c 16.7853(11)
_cell_measurement_reflns_used 19838
_cell_measurement_temperature 100(2)
_cell_measurement_theta_max 25.68
_cell_measurement_theta_min 2.94
_cell_volume 3028.6(5)
_computing_cell_refinement 'DENZO-SMN (Otwinowski & Minor, 1997)'
_computing_data_collection 'Kappa-CCD software (Nonius B.V., 1998)'
_computing_data_reduction 'DENZO-SMN (Otwinowski & Minor, 1997)'
_computing_molecular_graphics 'SHELXTL (Sheldrick, 1999)'
_computing_publication_material 'SHELXTL (Sheldrick, 1999)'
_computing_structure_refinement 'SHELXL-97 (Sheldrick, 1997)'
_computing_structure_solution 'SHELXS-97 (Sheldrick, 1997)'
_diffrn_ambient_temperature 100(2)
_diffrn_measured_fraction_theta_full 0.905
_diffrn_measured_fraction_theta_max 0.905
_diffrn_measurement_device_type 'Nonius Kappa-CCD'
_diffrn_measurement_method '\f scans'
_diffrn_radiation_monochromator graphite
_diffrn_radiation_source 'fine-focus sealed tube'
_diffrn_radiation_type MoK\a
_diffrn_radiation_wavelength 0.71073
_diffrn_reflns_av_R_equivalents 0.0830
_diffrn_reflns_av_sigmaI/netI 0.1136
_diffrn_reflns_limit_h_max 15
_diffrn_reflns_limit_h_min -15
_diffrn_reflns_limit_k_max 18
_diffrn_reflns_limit_k_min -18
_diffrn_reflns_limit_l_max 18
_diffrn_reflns_limit_l_min -18
_diffrn_reflns_number 19838
_diffrn_reflns_theta_full 25.68
_diffrn_reflns_theta_max 25.68
_diffrn_reflns_theta_min 2.94
_diffrn_standards_decay_% 0
_diffrn_standards_interval_time 0
_exptl_absorpt_coefficient_mu 2.758
_exptl_absorpt_correction_T_max 0.871
_exptl_absorpt_correction_T_min 0.430
_exptl_absorpt_correction_type refdelf
_exptl_absorpt_process_details 'program DELABS from PLATON (Spek, 2000)'
_exptl_crystal_colour 'translucent dark orange'
_exptl_crystal_density_diffrn 1.420
_exptl_crystal_density_meas ?
_exptl_crystal_description platelet
_exptl_crystal_F_000 1328
_exptl_crystal_size_max 0.30
_exptl_crystal_size_mid 0.20
_exptl_crystal_size_min 0.05
_refine_diff_density_max 1.242
_refine_diff_density_min -1.378
_refine_diff_density_rms 0.142
_refine_ls_extinction_method none
_refine_ls_goodness_of_fit_ref 0.990
_refine_ls_hydrogen_treatment constr
_refine_ls_matrix_type full
_refine_ls_number_parameters 700
_refine_ls_number_reflns 10421
_refine_ls_number_restraints 124
_refine_ls_restrained_S_all 0.991
_refine_ls_R_factor_all 0.0927
_refine_ls_R_factor_gt 0.0705
_refine_ls_shift/su_max 0.001
_refine_ls_shift/su_mean 0.000
_refine_ls_structure_factor_coef Fsqd
_refine_ls_weighting_details 'calc w=1/[\s^2^(Fo^2^)+(0.1251P)^2^+0.9778P] where P=(Fo^2^+2Fc^2^)/3'
_refine_ls_weighting_scheme calc
_refine_ls_wR_factor_gt 0.1755
_refine_ls_wR_factor_ref 0.1917
_reflns_number_gt 8180
_reflns_number_total 10421
_reflns_threshold_expression >2sigma(I)
_cod_data_source_file b302233a.txt
_cod_data_source_block 2
_cod_database_code 7012880

loop_
_symmetry_equiv_pos_as_xyz
'x, y, z'
'-x, -y, -z'

loop_
_atom_site_label
_atom_site_type_symbol
_atom_site_fract_x
_atom_site_fract_y
_atom_site_fract_z
_atom_site_U_iso_or_equiv
_atom_site_adp_type
_atom_site_occupancy
_atom_site_symmetry_multiplicity
_atom_site_calc_flag
_atom_site_refinement_flags
_atom_site_disorder_assembly
_atom_site_disorder_group
U U 0.72544(3) 0.68655(2) 0.69226(2) 0.03126(14) Uani 1 1 d . . .
Na1 Na 0.5997(4) 0.5425(3) 0.4556(3) 0.0504(10) Uani 1 1 d . . .
Na2 Na 0.9130(5) 0.8953(4) 0.8247(3) 0.0744(15) Uani 1 1 d . . .
O1 O 0.5490(5) 0.7278(4) 0.6407(4) 0.0398(15) Uani 1 1 d . . .
O2 O 0.7683(5) 0.7718(4) 0.6016(4) 0.0339(13) Uani 1 1 d . . .
O3 O 1.0025(5) 0.8220(4) 0.7237(4) 0.0373(14) Uani 1 1 d . . .
O4 O 0.8985(5) 0.6382(5) 0.7343(4) 0.0387(15) Uani 1 1 d . . .
O5 O 0.6756(5) 0.5940(4) 0.7740(4) 0.0340(14) Uani 1 1 d . . .
O6 O 0.5145(5) 0.7246(4) 0.8146(4) 0.0365(14) Uani 1 1 d . . .
O7 O 0.6892(5) 0.5939(4) 0.6062(4) 0.0378(14) Uani 1 1 d . . .
O8 O 0.7636(5) 0.7791(4) 0.7775(4) 0.0359(14) Uani 1 1 d . . .
C1 C 0.4379(7) 0.8149(6) 0.7109(6) 0.035(2) Uani 1 1 d . . .
C2 C 0.5056(7) 0.8058(6) 0.6577(6) 0.037(2) Uani 1 1 d . . .
C3 C 0.5196(7) 0.8770(6) 0.6126(6) 0.036(2) Uani 1 1 d . . .
C4 C 0.4775(8) 0.9578(6) 0.6357(6) 0.037(2) Uani 1 1 d . . .
H4 H 0.4901 1.0059 0.6096 0.044 Uiso 1 1 calc R . .
C5 C 0.4193(8) 0.9703(6) 0.6941(6) 0.037(2) Uani 1 1 d . . .
C6 C 0.3971(8) 0.8950(7) 0.7292(6) 0.041(2) Uani 1 1 d . . .
H6 H 0.3534 0.8996 0.7660 0.049 Uiso 1 1 calc R . .
C7 C 0.3769(8) 1.0602(7) 0.7192(7) 0.042(2) Uani 1 1 d . . .
C8 C 0.4059(11) 1.0810(8) 0.8158(7) 0.060(3) Uani 1 1 d . . .
H8A H 0.3973 1.1425 0.8325 0.089 Uiso 1 1 calc R . .
H8B H 0.4818 1.0696 0.8401 0.089 Uiso 1 1 calc R . .
H8C H 0.3567 1.0439 0.8349 0.089 Uiso 1 1 calc R . .
C9 C 0.4319(11) 1.1374(8) 0.6909(8) 0.060(3) Uani 1 1 d . . .
H9A H 0.4083 1.1306 0.6307 0.089 Uiso 1 1 calc R . .
H9B H 0.5117 1.1376 0.7101 0.089 Uiso 1 1 calc R . .
H9C H 0.4105 1.1927 0.7139 0.089 Uiso 1 1 calc R . .
C10 C 0.2517(10) 1.0549(8) 0.6786(8) 0.056(3) Uani 1 1 d . . .
H10A H 0.2230 1.1074 0.7003 0.083 Uiso 1 1 calc R . .
H10B H 0.2160 1.0031 0.6910 0.083 Uiso 1 1 calc R . .
H10C H 0.2370 1.0508 0.6189 0.083 Uiso 1 1 calc R . .
C11 C 0.5773(7) 0.8688(6) 0.5454(6) 0.035(2) Uani 1 1 d . . .
H11A H 0.5345 0.8956 0.4990 0.042 Uiso 1 1 calc R . .
H11B H 0.5770 0.8060 0.5248 0.042 Uiso 1 1 calc R . .
C12 C 0.6954(7) 0.9106(6) 0.5713(5) 0.0338(19) Uani 1 1 d . . .
C13 C 0.7854(8) 0.8585(6) 0.5999(5) 0.034(2) Uani 1 1 d . . .
C14 C 0.8961(8) 0.9008(7) 0.6200(6) 0.039(2) Uani 1 1 d . . .
C15 C 0.9140(9) 0.9916(7) 0.6166(7) 0.044(2) Uani 1 1 d . . .
H15 H 0.9869 1.0179 0.6302 0.053 Uiso 1 1 calc R . .
C16 C 0.8270(8) 1.0430(6) 0.5937(6) 0.040(2) Uani 1 1 d . . .
C17 C 0.7180(8) 1.0008(6) 0.5694(6) 0.037(2) Uani 1 1 d . . .
H17 H 0.6586 1.0343 0.5515 0.045 Uiso 1 1 calc R . .
C18 C 0.8491(8) 1.1451(6) 0.5945(6) 0.048(3) Uani 1 1 d D . .
C19A C 0.7984(15) 1.1981(12) 0.6552(11) 0.059(5) Uiso 0.67(2) 1 d PD . .
C20A C 0.8014(14) 1.1631(11) 0.5044(8) 0.050(4) Uiso 0.67(2) 1 d PD . .
C21A C 0.9738(10) 1.1765(12) 0.6159(11) 0.057(5) Uiso 0.67(2) 1 d PD . .
C19B C 0.742(3) 1.190(3) 0.589(4) 0.092(16) Uiso 0.33(2) 1 d PD . .
C20B C 0.900(4) 1.158(4) 0.524(2) 0.087(15) Uiso 0.33(2) 1 d PD . .
C21B C 0.912(3) 1.189(3) 0.6833(13) 0.071(12) Uiso 0.33(2) 1 d PD . .
C22 C 0.9910(7) 0.8457(7) 0.6422(6) 0.037(2) Uani 1 1 d . . .
H22A H 0.9781 0.7921 0.6008 0.045 Uiso 1 1 calc R . .
H22B H 1.0594 0.8789 0.6420 0.045 Uiso 1 1 calc R . .
C23 C 1.0825(8) 0.7576(7) 0.7395(6) 0.040(2) Uani 1 1 d . . .
H23A H 1.1575 0.7859 0.7502 0.048 Uiso 1 1 calc R . .
H23B H 1.0678 0.7110 0.6911 0.048 Uiso 1 1 calc R . .
C24 C 1.0717(8) 0.7187(7) 0.8148(6) 0.042(2) Uani 1 1 d . . .
C25 C 0.9824(7) 0.6585(6) 0.8080(6) 0.0343(19) Uani 1 1 d . . .
C26 C 0.9798(7) 0.6163(7) 0.8764(6) 0.037(2) Uani 1 1 d . . .
C27 C 1.0636(9) 0.6402(7) 0.9505(6) 0.044(2) Uani 1 1 d . . .
H27 H 1.0606 0.6119 0.9956 0.053 Uiso 1 1 calc R . .
C28 C 1.1506(9) 0.7029(7) 0.9619(7) 0.047(2) Uani 1 1 d . . .
C29 C 1.1563(8) 0.7411(7) 0.8914(7) 0.046(2) Uani 1 1 d . . .
H29 H 1.2166 0.7818 0.8956 0.055 Uiso 1 1 calc R . .
C30 C 1.2429(10) 0.7328(8) 1.0468(7) 0.056(3) Uani 1 1 d . . .
C31 C 1.2512(14) 0.8352(11) 1.0721(10) 0.086(4) Uani 1 1 d U . .
H31A H 1.3121 0.8536 1.1221 0.129 Uiso 1 1 calc R . .
H31B H 1.1828 0.8519 1.0825 0.129 Uiso 1 1 calc R . .
H31C H 1.2639 0.8636 1.0275 0.129 Uiso 1 1 calc R . .
C32 C 1.3530(13) 0.7007(12) 1.0408(10) 0.083(4) Uani 1 1 d U . .
H32A H 1.4115 0.7272 1.0899 0.124 Uiso 1 1 calc R . .
H32B H 1.3689 0.7173 0.9918 0.124 Uiso 1 1 calc R . .
H32C H 1.3487 0.6370 1.0368 0.124 Uiso 1 1 calc R . .
C33 C 1.2133(13) 0.6992(11) 1.1181(9) 0.077(4) Uani 1 1 d U . .
H33A H 1.1827 0.6381 1.1010 0.116 Uiso 1 1 calc R . .
H33B H 1.1590 0.7343 1.1343 0.116 Uiso 1 1 calc R . .
H33C H 1.2791 0.7036 1.1649 0.116 Uiso 1 1 calc R . .
C34 C 0.8868(8) 0.5421(7) 0.8696(6) 0.039(2) Uani 1 1 d . . .
H34A H 0.8531 0.5178 0.8108 0.047 Uiso 1 1 calc R . .
H34B H 0.9203 0.4945 0.8975 0.047 Uiso 1 1 calc R . .
C35 C 0.7960(8) 0.5734(7) 0.9074(6) 0.039(2) Uani 1 1 d . . .
C36 C 0.6952(8) 0.5978(6) 0.8589(6) 0.036(2) Uani 1 1 d . . .
C37 C 0.6137(8) 0.6213(6) 0.8980(7) 0.040(2) Uani 1 1 d . . .
C38 C 0.6345(9) 0.6239(7) 0.9824(7) 0.047(2) Uani 1 1 d . . .
H38 H 0.5786 0.6411 1.0063 0.056 Uiso 1 1 calc R . .
C39 C 0.7322(9) 0.6028(7) 1.0349(5) 0.053(3) Uani 1 1 d D . .
C40 C 0.8135(9) 0.5763(7) 0.9943(6) 0.046(2) Uani 1 1 d . . .
H40 H 0.8807 0.5602 1.0262 0.055 Uiso 1 1 calc R . .
C41 C 0.7531(8) 0.6068(6) 1.1299(6) 0.058(3) Uani 1 1 d DU . .
C42A C 0.7782(18) 0.5137(9) 1.1516(10) 0.068(6) Uiso 0.532(17) 1 d PDU . .
C43A C 0.6432(13) 0.6261(15) 1.1512(11) 0.085(7) Uiso 0.532(17) 1 d PDU . .
C44A C 0.8451(14) 0.6755(12) 1.1793(9) 0.076(7) Uiso 0.532(17) 1 d PDU . .
C42B C 0.698(2) 0.5265(12) 1.1492(12) 0.084(8) Uiso 0.468(17) 1 d PDU . .
C43B C 0.711(2) 0.6926(11) 1.1642(11) 0.077(7) Uiso 0.468(17) 1 d PDU . .
C44B C 0.8807(10) 0.6134(17) 1.1704(11) 0.082(7) Uiso 0.468(17) 1 d PDU . .
C45 C 0.5016(8) 0.6411(6) 0.8437(6) 0.037(2) Uani 1 1 d . . .
H45A H 0.4736 0.5937 0.7961 0.045 Uiso 1 1 calc R . .
H45B H 0.4482 0.6442 0.8761 0.045 Uiso 1 1 calc R . .
C46 C 0.4167(8) 0.7350(7) 0.7510(7) 0.044(2) Uani 1 1 d . . .
H46A H 0.3552 0.7436 0.7750 0.052 Uiso 1 1 calc R . .
H46B H 0.3966 0.6818 0.7088 0.052 Uiso 1 1 calc R . .
O9 O 0.4511(7) 0.5992(5) 0.5063(5) 0.0535(19) Uani 1 1 d . . .
O10 O 0.4923(7) 0.5321(6) 0.3181(5) 0.060(2) Uani 1 1 d . . .
O11 O 0.7670(10) 0.4767(8) 0.4626(7) 0.105(4) Uani 1 1 d D . .
O12 O 0.6922(7) 0.6796(5) 0.4436(5) 0.0558(19) Uani 1 1 d . . .
O13 O 0.8667(7) 0.8954(6) 0.9574(6) 0.068(2) Uani 1 1 d . . .
O14 O 1.0720(9) 0.9792(7) 0.8997(6) 0.082(3) Uani 1 1 d U . .
O15 O 0.7510(10) 0.9861(7) 0.7868(6) 0.088(3) Uani 1 1 d U . .
O16 O 0.6473(8) 0.8776(7) 0.8966(6) 0.078(3) Uani 1 1 d DU . .
O17 O 0.9312(8) 0.5224(6) 0.6075(6) 0.071(3) Uani 1 1 d D . .
C47 C 0.3664(18) 0.6304(15) 0.4472(13) 0.116(7) Uani 1 1 d U . .
H47A H 0.3114 0.6519 0.4732 0.173 Uiso 1 1 calc R . .
H47B H 0.3321 0.5828 0.4019 0.173 Uiso 1 1 calc R . .
H47C H 0.3974 0.6780 0.4259 0.173 Uiso 1 1 calc R . .
C48 C 0.4632(17) 0.6062(13) 0.2804(12) 0.102(5) Uani 1 1 d U . .
H48A H 0.4189 0.5873 0.2233 0.153 Uiso 1 1 calc R . .
H48B H 0.5296 0.6415 0.2814 0.153 Uiso 1 1 calc R . .
H48C H 0.4208 0.6410 0.3105 0.153 Uiso 1 1 calc R . .
C49A C 0.8117(15) 0.4213(12) 0.4075(10) 0.072(5) Uani 0.79(3) 1 d PDU . .
C49B C 0.8795(18) 0.513(3) 0.484(3) 0.045(14) Uani 0.21(3) 1 d PDU . .
C50 C 0.7849(12) 0.6841(10) 0.4126(9) 0.071(4) Uani 1 1 d U . .
H50A H 0.8089 0.7453 0.4136 0.106 Uiso 1 1 calc R . .
H50B H 0.7649 0.6530 0.3560 0.106 Uiso 1 1 calc R . .
H50C H 0.8445 0.6570 0.4470 0.106 Uiso 1 1 calc R . .
C51 C 0.8942(12) 0.8134(9) 0.9839(9) 0.069(3) Uani 1 1 d U . .
H51A H 0.8768 0.8105 1.0358 0.104 Uiso 1 1 calc R . .
H51B H 0.9726 0.8087 0.9920 0.104 Uiso 1 1 calc R . .
H51C H 0.8519 0.7653 0.9419 0.104 Uiso 1 1 calc R . .
C52 C 1.1587(16) 0.9970(14) 0.8658(12) 0.099(5) Uani 1 1 d U . .
H52A H 1.2187 1.0333 0.9079 0.149 Uiso 1 1 calc R . .
H52B H 1.1325 1.0280 0.8192 0.149 Uiso 1 1 calc R . .
H52C H 1.1849 0.9420 0.8471 0.149 Uiso 1 1 calc R . .
C53 C 0.5833(11) 0.9079(11) 0.9516(9) 0.078(4) Uani 1 1 d D . .
H53A H 0.5670 0.8601 0.9794 0.117 Uiso 1 1 calc R . .
H53B H 0.5148 0.9265 0.9193 0.117 Uiso 1 1 calc R . .
H53C H 0.6252 0.9569 0.9922 0.117 Uiso 1 1 calc R . .
C54 C 0.9611(14) 0.4469(9) 0.6477(10) 0.084(4) Uani 1 1 d DU . .
H54A H 0.9307 0.4479 0.6939 0.126 Uiso 1 1 calc R . .
H54B H 1.0410 0.4489 0.6668 0.126 Uiso 1 1 calc R . .
H54C H 0.9318 0.3936 0.6077 0.126 Uiso 1 1 calc R . .

loop_
_atom_site_aniso_label
_atom_site_aniso_U_11
_atom_site_aniso_U_22
_atom_site_aniso_U_33
_atom_site_aniso_U_23
_atom_site_aniso_U_13
_atom_site_aniso_U_12
U 0.02989(19) 0.0321(2) 0.0309(2) 0.00590(12) 0.00701(12) 0.00206(12)
Na1 0.056(3) 0.045(2) 0.047(2) 0.0059(18) 0.0113(18) 0.0009(19)
Na2 0.075(3) 0.072(3) 0.072(3) -0.018(3) 0.034(3) -0.021(3)
O1 0.034(3) 0.034(4) 0.051(4) 0.013(3) 0.008(3) 0.004(3)
O2 0.035(3) 0.030(3) 0.038(4) 0.009(3) 0.011(3) -0.001(3)
O3 0.031(3) 0.035(4) 0.044(4) 0.008(3) 0.008(3) 0.001(3)
O4 0.027(3) 0.048(4) 0.041(4) 0.014(3) 0.006(3) 0.008(3)
O5 0.032(3) 0.041(4) 0.034(4) 0.013(3) 0.013(2) 0.001(3)
O6 0.028(3) 0.038(4) 0.043(4) 0.013(3) 0.007(3) 0.000(3)
O7 0.035(3) 0.040(4) 0.037(4) 0.004(3) 0.007(3) 0.007(3)
O8 0.038(3) 0.037(3) 0.030(3) 0.002(3) 0.008(2) 0.002(3)
C1 0.029(4) 0.038(5) 0.041(5) 0.012(4) 0.010(4) 0.001(4)
C2 0.027(4) 0.036(5) 0.040(5) 0.012(4) -0.003(3) -0.007(4)
C3 0.026(4) 0.042(5) 0.040(5) 0.011(4) 0.007(4) -0.001(4)
C4 0.039(5) 0.036(5) 0.036(5) 0.009(4) 0.009(4) 0.008(4)
C5 0.034(5) 0.033(5) 0.040(5) 0.001(4) 0.007(4) 0.003(4)
C6 0.044(5) 0.038(5) 0.039(6) 0.011(4) 0.009(4) 0.000(4)
C7 0.039(5) 0.045(6) 0.050(6) 0.009(5) 0.023(4) 0.004(4)
C8 0.077(8) 0.049(7) 0.050(7) 0.005(5) 0.015(6) 0.006(6)
C9 0.078(8) 0.038(6) 0.073(8) 0.011(5) 0.036(7) 0.007(6)
C10 0.055(7) 0.043(6) 0.063(7) 0.001(5) 0.011(5) 0.013(5)
C11 0.028(4) 0.035(5) 0.039(5) 0.013(4) 0.003(3) 0.002(4)
C12 0.032(5) 0.043(5) 0.025(5) 0.010(4) 0.004(3) 0.007(4)
C13 0.047(5) 0.033(5) 0.024(5) 0.011(3) 0.011(4) -0.005(4)
C14 0.031(5) 0.048(6) 0.041(5) 0.010(4) 0.013(4) -0.004(4)
C15 0.041(5) 0.044(6) 0.049(6) 0.007(5) 0.017(4) -0.003(4)
C16 0.042(5) 0.036(5) 0.042(6) 0.014(4) 0.008(4) 0.003(4)
C17 0.045(5) 0.037(5) 0.031(5) 0.011(4) 0.009(4) 0.007(4)
C18 0.052(6) 0.035(6) 0.056(7) 0.018(5) 0.008(5) -0.002(4)
C22 0.027(4) 0.047(6) 0.042(5) 0.012(4) 0.014(4) 0.000(4)
C23 0.033(5) 0.045(6) 0.043(6) 0.008(4) 0.010(4) 0.006(4)
C24 0.030(5) 0.048(6) 0.040(5) 0.000(4) 0.003(4) 0.009(4)
C25 0.029(4) 0.043(5) 0.033(5) 0.009(4) 0.009(3) 0.010(4)
C26 0.033(5) 0.045(6) 0.034(5) 0.009(4) 0.009(4) 0.016(4)
C27 0.048(6) 0.049(6) 0.035(5) 0.004(4) 0.011(4) 0.004(5)
C28 0.037(5) 0.045(6) 0.055(7) 0.007(5) 0.009(4) 0.007(4)
C29 0.032(5) 0.042(6) 0.054(6) 0.000(5) 0.001(4) 0.003(4)
C30 0.049(6) 0.058(7) 0.052(7) 0.013(5) -0.002(5) 0.000(5)
C31 0.086(6) 0.084(6) 0.084(6) 0.012(4) 0.018(4) 0.005(4)
C32 0.079(6) 0.088(6) 0.076(6) 0.008(4) 0.016(4) 0.014(4)
C33 0.076(5) 0.083(6) 0.070(5) 0.008(4) 0.019(4) 0.006(4)
C34 0.039(5) 0.041(5) 0.036(5) 0.010(4) 0.008(4) 0.008(4)
C35 0.039(5) 0.040(5) 0.036(5) 0.013(4) 0.005(4) 0.009(4)
C36 0.043(5) 0.038(5) 0.033(5) 0.009(4) 0.017(4) 0.002(4)
C37 0.043(5) 0.034(5) 0.050(6) 0.018(4) 0.019(4) 0.007(4)
C38 0.055(6) 0.050(6) 0.042(6) 0.017(5) 0.020(5) 0.019(5)
C39 0.068(7) 0.060(7) 0.032(6) 0.008(5) 0.014(5) 0.021(6)
C40 0.046(6) 0.047(6) 0.043(6) 0.012(5) 0.005(4) 0.012(5)
C41 0.060(5) 0.062(5) 0.051(4) 0.011(4) 0.013(4) 0.018(4)
C45 0.034(5) 0.042(5) 0.042(5) 0.012(4) 0.017(4) 0.006(4)
C46 0.033(5) 0.046(6) 0.052(6) 0.009(5) 0.012(4) 0.001(4)
O9 0.057(5) 0.045(4) 0.049(4) 0.005(3) 0.002(3) 0.002(3)
O10 0.060(5) 0.054(5) 0.056(5) 0.015(4) 0.003(4) -0.014(4)
O11 0.094(8) 0.097(9) 0.105(9) -0.037(7) 0.022(6) 0.031(7)
O12 0.065(5) 0.054(5) 0.045(4) 0.005(3) 0.015(4) -0.010(4)
O13 0.061(5) 0.068(6) 0.074(6) 0.011(5) 0.021(4) 0.004(4)
O14 0.076(5) 0.091(6) 0.077(6) -0.009(5) 0.037(5) -0.013(5)
O15 0.105(7) 0.083(6) 0.065(5) 0.017(5) 0.004(5) 0.001(5)
O16 0.063(5) 0.085(6) 0.073(5) 0.001(5) 0.010(4) -0.024(4)
O17 0.067(6) 0.063(6) 0.069(6) -0.017(4) 0.006(4) 0.018(4)
C47 0.116(8) 0.116(8) 0.115(8) 0.018(5) 0.030(5) 0.018(5)
C48 0.108(7) 0.095(7) 0.098(7) 0.026(5) 0.018(5) 0.003(5)
C49A 0.067(6) 0.074(7) 0.074(7) 0.007(4) 0.022(4) 0.012(4)
C49B 0.046(14) 0.045(15) 0.044(15) 0.008(5) 0.011(6) 0.006(5)
C50 0.072(5) 0.075(5) 0.065(5) 0.006(4) 0.024(4) 0.002(4)
C51 0.068(5) 0.065(5) 0.071(5) 0.010(4) 0.014(4) 0.011(4)
C52 0.100(7) 0.104(7) 0.096(7) 0.014(5) 0.031(5) 0.004(5)
C53 0.054(8) 0.101(12) 0.092(11) 0.015(9) 0.042(7) 0.006(7)
C54 0.079(6) 0.079(6) 0.087(6) 0.011(4) 0.014(4) 0.017(4)

loop_
_atom_type_symbol
_atom_type_description
_atom_type_scat_dispersion_real
_atom_type_scat_dispersion_imag
_atom_type_scat_source
C C 0.0033 0.0016 'International Tables Vol C Tables 4.2.6.8 and 6.1.1.4'
H H 0.0000 0.0000 'International Tables Vol C Tables 4.2.6.8 and 6.1.1.4'
O O 0.0106 0.0060 'International Tables Vol C Tables 4.2.6.8 and 6.1.1.4'
Na Na 0.0362 0.0249 'International Tables Vol C Tables 4.2.6.8 and 6.1.1.4'
U U -9.6767 9.6646 'International Tables Vol C Tables 4.2.6.8 and 6.1.1.4'

loop_
_geom_angle_atom_site_label_1
_geom_angle_atom_site_label_2
_geom_angle_atom_site_label_3
_geom_angle
_geom_angle_site_symmetry_1
_geom_angle_site_symmetry_3
_geom_angle_publ_flag
O8 U O7 179.0(3) . . ?
O8 U O5 92.3(3) . . ?
O7 U O5 88.4(3) . . ?
O8 U O2 91.9(3) . . ?
O7 U O2 87.4(3) . . ?
O5 U O2 175.7(2) . . ?
O8 U O4 91.1(3) . . ?
O7 U O4 88.2(3) . . ?
O5 U O4 85.9(2) . . ?
O2 U O4 95.2(2) . . ?
O8 U O1 93.1(3) . . ?
O7 U O1 87.5(3) . . ?
O5 U O1 94.9(2) . . ?
O2 U O1 83.7(2) . . ?
O4 U O1 175.7(2) . . ?
O10 Na1 O11 110.7(4) . . ?
O10 Na1 O12 89.3(3) . . ?
O11 Na1 O12 88.5(4) . . ?
O10 Na1 O9 91.4(3) . . ?
O11 Na1 O9 156.6(4) . . ?
O12 Na1 O9 99.6(3) . . ?
O10 Na1 O9 103.2(3) . 2_666 ?
O11 Na1 O9 81.0(4) . 2_666 ?
O12 Na1 O9 165.8(3) . 2_666 ?
O9 Na1 O9 86.7(3) . 2_666 ?
O10 Na1 O7 163.5(3) . . ?
O11 Na1 O7 83.3(3) . . ?
O12 Na1 O7 82.3(3) . . ?
O9 Na1 O7 76.2(3) . . ?
O9 Na1 O7 87.0(3) 2_666 . ?
O14 Na2 O8 162.6(5) . . ?
O14 Na2 O13 87.1(4) . . ?
O8 Na2 O13 81.9(3) . . ?
O14 Na2 O3 92.6(3) . . ?
O8 Na2 O3 89.5(3) . . ?
O13 Na2 O3 147.5(4) . . ?
O14 Na2 O15 112.5(5) . . ?
O8 Na2 O15 80.2(3) . . ?
O13 Na2 O15 85.1(4) . . ?
O3 Na2 O15 124.3(4) . . ?
C23 O3 C22 109.8(7) . . ?
C23 O3 Na2 126.1(6) . . ?
C22 O3 Na2 123.7(5) . . ?
C46 O6 C45 109.8(7) . . ?
U O7 Na1 147.1(4) . . ?
U O8 Na2 133.9(3) . . ?
C6 C1 C2 120.7(9) . . ?
C6 C1 C46 122.0(8) . . ?
C2 C1 C46 117.3(9) . . ?
O1 C2 C1 121.5(8) . . ?
O1 C2 C3 119.2(9) . . ?
C1 C2 C3 119.0(9) . . ?
C4 C3 C2 116.7(9) . . ?
C4 C3 C11 120.4(8) . . ?
C2 C3 C11 122.9(9) . . ?
C5 C4 C3 124.4(9) . . ?
C4 C5 C6 116.2(9) . . ?
C4 C5 C7 122.9(9) . . ?
C6 C5 C7 120.9(9) . . ?
C1 C6 C5 122.3(9) . . ?
C10 C7 C9 108.0(10) . . ?
C10 C7 C5 109.1(9) . . ?
C9 C7 C5 112.4(8) . . ?
C10 C7 C8 111.4(9) . . ?
C9 C7 C8 107.0(9) . . ?
C5 C7 C8 109.0(9) . . ?
C3 C11 C12 115.5(8) . . ?
C17 C12 C13 119.5(8) . . ?
C17 C12 C11 120.4(8) . . ?
C13 C12 C11 120.0(8) . . ?
O2 C13 C12 121.9(8) . . ?
O2 C13 C14 120.4(9) . . ?
C12 C13 C14 117.5(8) . . ?
C15 C14 C13 120.5(9) . . ?
C15 C14 C22 121.2(8) . . ?
C13 C14 C22 118.4(9) . . ?
C16 C15 C14 122.0(9) . . ?
C15 C16 C17 117.9(9) . . ?
C15 C16 C18 121.0(9) . . ?
C17 C16 C18 121.1(8) . . ?
C12 C17 C16 122.5(9) . . ?
C20B C18 C21B 118(3) . . ?
C20B C18 C19B 113(3) . . ?
C21B C18 C19B 97(3) . . ?
C19A C18 C21A 109.6(12) . . ?
C19A C18 C20A 112.2(12) . . ?
C21A C18 C20A 103.6(11) . . ?
C19A C18 C16 110.8(10) . . ?
C20B C18 C16 109(2) . . ?
C21B C18 C16 108.7(18) . . ?
C19B C18 C16 110(2) . . ?
C21A C18 C16 112.8(10) . . ?
C20A C18 C16 107.7(10) . . ?
O3 C22 C14 110.0(7) . . ?
O3 C23 C24 107.8(8) . . ?
C25 C24 C29 120.1(10) . . ?
C25 C24 C23 120.3(8) . . ?
C29 C24 C23 119.6(9) . . ?
O4 C25 C24 120.3(8) . . ?
O4 C25 C26 120.3(8) . . ?
C24 C25 C26 119.3(9) . . ?
C27 C26 C25 118.9(9) . . ?
C27 C26 C34 119.7(9) . . ?
C25 C26 C34 121.4(8) . . ?
C28 C27 C26 124.0(10) . . ?
C27 C28 C29 116.7(10) . . ?
C27 C28 C30 124.1(10) . . ?
C29 C28 C30 119.2(10) . . ?
C28 C29 C24 120.8(10) . . ?
C33 C30 C32 109.3(11) . . ?
C33 C30 C31 102.8(12) . . ?
C32 C30 C31 112.3(12) . . ?
C33 C30 C28 112.1(11) . . ?
C32 C30 C28 110.2(11) . . ?
C31 C30 C28 110.0(10) . . ?
C35 C34 C26 113.8(8) . . ?
C40 C35 C36 119.3(9) . . ?
C40 C35 C34 118.4(8) . . ?
C36 C35 C34 122.3(9) . . ?
O5 C36 C37 121.0(9) . . ?
O5 C36 C35 120.3(8) . . ?
C37 C36 C35 118.7(9) . . ?
C38 C37 C36 120.1(9) . . ?
C38 C37 C45 121.7(9) . . ?
C36 C37 C45 118.2(9) . . ?
C37 C38 C39 124.9(10) . . ?
C38 C39 C40 114.7(8) . . ?
C38 C39 C41 123.5(8) . . ?
C40 C39 C41 121.8(8) . . ?
C35 C40 C39 122.3(9) . . ?
C42B C41 C43B 111.4(8) . . ?
C44A C41 C42A 111.2(8) . . ?
C44A C41 C39 112.2(7) . . ?
C42B C41 C39 111.3(8) . . ?
C43B C41 C39 108.3(7) . . ?
C42A C41 C39 108.3(7) . . ?
C42B C41 C44B 110.5(8) . . ?
C43B C41 C44B 107.5(8) . . ?
C39 C41 C44B 107.7(7) . . ?
C44A C41 C43A 110.4(8) . . ?
C42A C41 C43A 106.3(7) . . ?
C39 C41 C43A 108.2(7) . . ?
O6 C45 C37 109.5(7) . . ?
O6 C46 C1 109.4(8) . . ?
C47 O9 Na1 115.4(10) . . ?
C47 O9 Na1 114.8(11) . 2_666 ?
Na1 O9 Na1 93.3(3) . 2_666 ?
C48 O10 Na1 122.7(10) . . ?
C49B O11 Na1 132(2) . . ?
C49A O11 Na1 137.1(11) . . ?
C50 O12 Na1 123.3(8) . . ?
C51 O13 Na2 106.7(8) . . ?
C52 O14 Na2 122.4(10) . . ?

loop_
_geom_bond_atom_site_label_1
_geom_bond_atom_site_label_2
_geom_bond_distance
_geom_bond_site_symmetry_2
_geom_bond_publ_flag
U O8 1.803(6) . ?
U O7 1.813(6) . ?
U O5 2.273(6) . ?
U O2 2.282(6) . ?
U O4 2.281(6) . ?
U O1 2.294(6) . ?
U Na2 3.859(5) . ?
U Na1 4.102(4) . ?
U U 8.4845(10) 2_666 ?
Na1 O10 2.307(9) . ?
Na1 O11 2.351(11) . ?
Na1 O12 2.390(9) . ?
Na1 O9 2.403(9) . ?
Na1 O9 2.433(9) 2_666 ?
Na1 O7 2.460(8) . ?
Na1 Na1 3.516(9) 2_666 ?
Na2 O14 2.251(11) . ?
Na2 O8 2.383(8) . ?
Na2 O13 2.451(11) . ?
Na2 O3 2.456(8) . ?
Na2 O15 2.503(13) . ?
O1 C2 1.360(12) . ?
O1 O9 2.723(10) . ?
O2 C13 1.332(11) . ?
O2 O12 2.708(10) . ?
O3 C23 1.437(11) . ?
O3 C22 1.434(11) . ?
O4 C25 1.367(11) . ?
O4 O17 2.707(11) . ?
O5 C36 1.371(11) . ?
O6 C46 1.418(11) . ?
O6 C45 1.441(11) . ?
O6 O16 2.740(11) . ?
O7 O9 3.000(10) . ?
C1 C6 1.376(14) . ?
C1 C2 1.389(14) . ?
C1 C46 1.513(13) . ?
C2 C3 1.435(13) . ?
C3 C4 1.411(14) . ?
C3 C11 1.494(13) . ?
C4 C5 1.373(13) . ?
C5 C6 1.406(14) . ?
C5 C7 1.542(14) . ?
C7 C10 1.518(15) . ?
C7 C9 1.526(15) . ?
C7 C8 1.543(15) . ?
C11 C12 1.498(12) . ?
C12 C17 1.393(14) . ?
C12 C13 1.426(13) . ?
C13 C14 1.424(13) . ?
C14 C15 1.398(15) . ?
C14 C22 1.485(13) . ?
C15 C16 1.375(15) . ?
C16 C17 1.401(14) . ?
C16 C18 1.562(13) . ?
C18 C19A 1.509(9) . ?
C18 C20B 1.521(10) . ?
C18 C21B 1.519(10) . ?
C18 C19B 1.522(10) . ?
C18 C21A 1.534(9) . ?
C18 C20A 1.534(9) . ?
C23 C24 1.502(14) . ?
C24 C25 1.375(14) . ?
C24 C29 1.407(13) . ?
C25 C26 1.398(13) . ?
C26 C27 1.377(14) . ?
C26 C34 1.545(14) . ?
C27 C28 1.361(15) . ?
C28 C29 1.406(16) . ?
C28 C30 1.558(15) . ?
C30 C33 1.491(19) . ?
C30 C32 1.512(19) . ?
C30 C31 1.55(2) . ?
C34 C35 1.516(14) . ?
C35 C40 1.407(14) . ?
C35 C36 1.399(13) . ?
C36 C37 1.394(13) . ?
C37 C38 1.363(15) . ?
C37 C45 1.518(13) . ?
C38 C39 1.379(14) . ?
C39 C40 1.419(15) . ?
C39 C41 1.535(11) . ?
C41 C44A 1.485(8) . ?
C41 C42B 1.491(9) . ?
C41 C43B 1.531(9) . ?
C41 C42A 1.539(8) . ?
C41 C44B 1.544(9) . ?
C41 C43A 1.546(8) . ?
O9 C47 1.39(2) . ?
O9 Na1 2.433(9) 2_666 ?
O9 O11 3.108(16) 2_666 ?
O10 C48 1.385(19) . ?
O10 O5 2.726(10) 2_666 ?
O11 C49B 1.413(10) . ?
O11 C49A 1.413(9) . ?
O11 O17 2.690(15) . ?
O12 C50 1.399(15) . ?
O13 C51 1.411(16) . ?
O13 O16 2.636(13) . ?
O13 O14 2.746(14) 2_777 ?
O14 C52 1.39(2) . ?
O16 C53 1.427(9) . ?
O17 C54 1.428(9) . ?
